data_4101569
loop_
_publ_author_name
'Nishiyabu, Ryuhei'
'Palacios, Manuel A'
'Dehaen, Wim'
'Anzenbacher, Jr, Pavel'

_publ_section_title
;
 Synthesis, structure, anion binding, and sensing by calix[4]pyrrole
 isomers.
;
_journal_issue 35
_journal_name_full 'Journal of the American Chemical Society'
_journal_page_first 11496
_journal_page_last 11504
_journal_paper_doi 10.1021/ja0622150
_journal_volume 128
_journal_year 2006
_chemical_formula_sum 'C70 H80 N14 O'
_chemical_formula_weight 1133.48
_chemical_name_systematic
; 
 ? 
;
_space_group_IT_number 2
_symmetry_cell_setting triclinic
_symmetry_space_group_name_Hall '-P 1'
_symmetry_space_group_name_H-M 'P -1'
_atom_sites_solution_hydrogens geom
_atom_sites_solution_primary direct
_atom_sites_solution_secondary difmap
_audit_creation_method SHELXL-97
_cell_angle_alpha 91.479(2)
_cell_angle_beta 102.499(2)
_cell_angle_gamma 104.159(2)
_cell_formula_units_Z 2
_cell_length_a 10.4865(3)
_cell_length_b 16.8082(5)
_cell_length_c 19.0923(6)
_cell_measurement_temperature 153(2)
_cell_volume 3174.58(16)
_computing_cell_refinement 'Collect software, Nonius B.V. 1998'
_computing_data_collection 'Collect software, Nonius B.V. 1998'
_computing_data_reduction
;
DENZO and Scalepack (Otwinoski and Minor, 1997)
;
_computing_molecular_graphics 'XP SHELXTL/PC, Siemens Analytical'
_computing_structure_refinement 'XL SHELXTL/PC, Siemens Analytical'
_computing_structure_solution
;

SIR97 - Altomare A., Burla M.C., Camalli M., Cascarano G.L., Giacovazzo C., 
Guagliardi A., Moliterni A.G.G., Polidori G.,Spagna R.
;
_diffrn_ambient_temperature 153(2)
_diffrn_measured_fraction_theta_full 0.997
_diffrn_measured_fraction_theta_max 0.997
_diffrn_measurement_device_type 'Nonius Kappa CCD'
_diffrn_measurement_method \w-scans
_diffrn_radiation_monochromator graphite
_diffrn_radiation_source 'fine-focus sealed tube'
_diffrn_radiation_type MoK\a
_diffrn_radiation_wavelength 0.71073
_diffrn_reflns_av_R_equivalents 0.0997
_diffrn_reflns_av_sigmaI/netI 0.2314
_diffrn_reflns_limit_h_max 11
_diffrn_reflns_limit_h_min -12
_diffrn_reflns_limit_k_max 19
_diffrn_reflns_limit_k_min -19
_diffrn_reflns_limit_l_max 22
_diffrn_reflns_limit_l_min -22
_diffrn_reflns_number 18976
_diffrn_reflns_theta_full 25.00
_diffrn_reflns_theta_max 25.00
_diffrn_reflns_theta_min 2.92
_exptl_absorpt_coefficient_mu 0.073
_exptl_absorpt_correction_type none
_exptl_crystal_colour orange
_exptl_crystal_density_diffrn 1.186
_exptl_crystal_density_method 'not measured'
_exptl_crystal_description lathes
_exptl_crystal_F_000 1212
_exptl_crystal_size_max 0.46
_exptl_crystal_size_mid 0.21
_exptl_crystal_size_min 0.04
_refine_diff_density_max 0.620
_refine_diff_density_min -0.432
_refine_diff_density_rms 0.051
_refine_ls_extinction_coef 0.0044(5)
_refine_ls_extinction_expression Fc^*^=kFc[1+0.001xFc^2^\l^3^/sin(2\q)]^-1/4^
_refine_ls_extinction_method SHELXL
_refine_ls_goodness_of_fit_ref 0.998
_refine_ls_hydrogen_treatment mixed
_refine_ls_matrix_type full
_refine_ls_number_parameters 799
_refine_ls_number_reflns 11148
_refine_ls_number_restraints 0
_refine_ls_restrained_S_all 0.998
_refine_ls_R_factor_all 0.2238
_refine_ls_R_factor_gt 0.0717
_refine_ls_shift/su_max 0.007
_refine_ls_shift/su_mean 0.001
_refine_ls_structure_factor_coef Fsqd
_refine_ls_weighting_details 'calc w=1/[\s^2^(Fo^2^)+(0.0440P)^2^+0.0000P] where P=(Fo^2^+2Fc^2^)/3'
_refine_ls_weighting_scheme calc
_refine_ls_wR_factor_gt 0.1173
_refine_ls_wR_factor_ref 0.1555
_reflns_number_gt 4407
_reflns_number_total 11148
_reflns_threshold_expression >2sigma(I)
_cod_data_source_file ja0622150si20060417_022531.cif
_cod_data_source_block calxcn
_cod_depositor_comments
;
The following automatic conversions were performed:
'_symmetry_cell_setting' value 'Triclinic' changed to 'triclinic'
according to '/home/saulius/struct/CIF-dictionaries/cif_core.dic'
dictionary named 'cif_core.dic' version 2.4.1 from 2010-06-29.

Automatic conversion script
Id: cif_fix_enum 1527 2010-12-29 10:47:43Z saulius 
;
_cod_original_sg_symbol_H-M P-1
_cod_database_code 4101569

loop_
_symmetry_equiv_pos_as_xyz
'x, y, z'
'-x, -y, -z'

loop_
_atom_site_label
_atom_site_type_symbol
_atom_site_fract_x
_atom_site_fract_y
_atom_site_fract_z
_atom_site_U_iso_or_equiv
_atom_site_adp_type
_atom_site_occupancy
_atom_site_symmetry_multiplicity
_atom_site_calc_flag
_atom_site_refinement_flags
N1 N 0.3878(4) 0.1728(2) -0.00715(18) 0.0338(9) Uani 1 1 d .
N2 N 0.2873(3) 0.1992(2) 0.14869(18) 0.0339(9) Uani 1 1 d .
N3 N 0.6263(4) 0.2337(3) 0.23930(18) 0.0395(10) Uani 1 1 d .
N4 N 0.7236(3) 0.2386(3) 0.07963(19) 0.0410(10) Uani 1 1 d .
N5 N -0.0529(4) 0.2090(2) -0.17831(18) 0.0445(10) Uani 1 1 d .
N6 N 0.0766(4) 0.4026(2) -0.27109(19) 0.0520(11) Uani 1 1 d .
N7 N 0.4880(4) 0.4300(2) -0.16642(19) 0.0542(11) Uani 1 1 d .
C1 C 0.4810(4) 0.1990(2) -0.0501(2) 0.0313(10) Uani 1 1 d .
C2 C 0.4230(4) 0.2448(2) -0.0983(2) 0.0363(11) Uani 1 1 d .
H2 H 0.4630 0.2726 -0.1346 0.044 Uiso 1 1 d R
C3 C 0.2916(4) 0.2460(2) -0.0872(2) 0.0322(10) Uani 1 1 d .
C4 C 0.2750(4) 0.1991(2) -0.0279(2) 0.0303(10) Uani 1 1 d .
C5 C 0.1647(4) 0.1778(2) 0.0153(2) 0.0327(10) Uani 1 1 d .
C6 C 0.2215(4) 0.1474(2) 0.0869(2) 0.0311(11) Uani 1 1 d .
C7 C 0.2275(4) 0.0703(3) 0.1040(2) 0.0408(12) Uani 1 1 d .
H7 H 0.1916 0.0218 0.0711 0.049 Uiso 1 1 d R
C8 C 0.2953(4) 0.0736(3) 0.1770(2) 0.0386(11) Uani 1 1 d .
H8 H 0.3123 0.0280 0.2034 0.046 Uiso 1 1 d R
C9 C 0.3319(4) 0.1536(3) 0.2042(2) 0.0338(11) Uani 1 1 d .
C10 C 0.4072(4) 0.1950(2) 0.2780(2) 0.0358(11) Uani 1 1 d .
C11 C 0.5348(4) 0.2579(3) 0.2713(2) 0.0358(11) Uani 1 1 d .
C12 C 0.5833(4) 0.3397(3) 0.2901(2) 0.0417(12) Uani 1 1 d .
H12 H 0.5389 0.3729 0.3130 0.050 Uiso 1 1 d R
C13 C 0.7096(4) 0.3661(3) 0.2693(2) 0.0487(13) Uani 1 1 d .
H13 H 0.7680 0.4208 0.2761 0.058 Uiso 1 1 d R
C14 C 0.7337(4) 0.2994(3) 0.2378(2) 0.0456(12) Uani 1 1 d .
C15 C 0.8501(4) 0.2871(3) 0.2077(2) 0.0571(14) Uani 1 1 d .
C16 C 0.7968(4) 0.2232(4) 0.1450(2) 0.0495(13) Uani 1 1 d .
C17 C 0.7972(5) 0.1426(4) 0.1385(3) 0.0640(15) Uani 1 1 d .
H17 H 0.8409 0.1146 0.1759 0.077 Uiso 1 1 d R
C18 C 0.7246(5) 0.1084(3) 0.0695(3) 0.0539(13) Uani 1 1 d .
H18 H 0.7087 0.0526 0.0502 0.065 Uiso 1 1 d R
C19 C 0.6797(4) 0.1686(3) 0.0333(2) 0.0359(11) Uani 1 1 d .
C20 C 0.6070(4) 0.1708(2) -0.0442(2) 0.0349(11) Uani 1 1 d .
C21 C 0.2026(4) 0.2824(2) -0.1346(2) 0.0316(10) Uani 1 1 d .
C22 C 0.0587(5) 0.2434(2) -0.1558(2) 0.0354(11) Uani 1 1 d .
C23 C 0.2397(4) 0.3488(2) -0.1727(2) 0.0342(11) Uani 1 1 d .
C24 C 0.1459(5) 0.3771(3) -0.2272(2) 0.0395(12) Uani 1 1 d .
C25 C 0.3799(5) 0.3937(3) -0.1669(2) 0.0408(12) Uani 1 1 d .
C26 C 0.1103(4) 0.2519(2) 0.0282(2) 0.0393(11) Uani 1 1 d .
H26A H 0.1826 0.2962 0.0546 0.059 Uiso 1 1 d R
H26B H 0.0725 0.2692 -0.0175 0.059 Uiso 1 1 d R
H26C H 0.0415 0.2373 0.0550 0.059 Uiso 1 1 d R
C27 C 0.0485(4) 0.1065(2) -0.0263(2) 0.0420(12) Uani 1 1 d .
H27A H -0.0224 0.0925 -0.0008 0.063 Uiso 1 1 d R
H27B H 0.0130 0.1221 -0.0731 0.063 Uiso 1 1 d R
H27C H 0.0841 0.0598 -0.0314 0.063 Uiso 1 1 d R
C28 C 0.3190(4) 0.2376(3) 0.3121(2) 0.0485(13) Uani 1 1 d .
H28A H 0.2946 0.2790 0.2821 0.073 Uiso 1 1 d R
H28B H 0.2386 0.1980 0.3167 0.073 Uiso 1 1 d R
H28C H 0.3691 0.2629 0.3588 0.073 Uiso 1 1 d R
C29 C 0.4478(4) 0.1293(3) 0.3272(2) 0.0513(13) Uani 1 1 d .
H29A H 0.5023 0.1020 0.3059 0.077 Uiso 1 1 d R
H29B H 0.4979 0.1546 0.3739 0.077 Uiso 1 1 d R
H29C H 0.3673 0.0897 0.3318 0.077 Uiso 1 1 d R
C30 C 0.9238(5) 0.3685(3) 0.1849(2) 0.089(2) Uani 1 1 d .
H30A H 0.8632 0.3872 0.1477 0.133 Uiso 1 1 d R
H30B H 0.9559 0.4088 0.2255 0.133 Uiso 1 1 d R
H30C H 0.9991 0.3607 0.1670 0.133 Uiso 1 1 d R
C31 C 0.9497(5) 0.2579(4) 0.2668(2) 0.104(2) Uani 1 1 d .
H31A H 1.0256 0.2504 0.2495 0.155 Uiso 1 1 d R
H31B H 0.9808 0.2974 0.3080 0.155 Uiso 1 1 d R
H31C H 0.9018 0.2063 0.2802 0.155 Uiso 1 1 d R
C32 C 0.7029(4) 0.2290(2) -0.0822(2) 0.0461(12) Uani 1 1 d .
H32A H 0.7264 0.2833 -0.0582 0.069 Uiso 1 1 d R
H32B H 0.7832 0.2104 -0.0795 0.069 Uiso 1 1 d R
H32C H 0.6596 0.2303 -0.1317 0.069 Uiso 1 1 d R
C33 C 0.5675(4) 0.0839(2) -0.0828(2) 0.0558(13) Uani 1 1 d .
H33A H 0.5070 0.0474 -0.0595 0.084 Uiso 1 1 d R
H33B H 0.5240 0.0849 -0.1323 0.084 Uiso 1 1 d R
H33C H 0.6476 0.0650 -0.0801 0.084 Uiso 1 1 d R
N1' N 0.7081(3) 0.2668(2) 0.59221(18) 0.0314(10) Uani 1 1 d .
N2' N 1.0173(4) 0.3518(2) 0.5631(2) 0.0327(9) Uani 1 1 d .
N3' N 1.1111(4) 0.1681(2) 0.61186(19) 0.0357(9) Uani 1 1 d .
N4' N 0.8169(4) 0.0934(2) 0.6686(2) 0.0336(9) Uani 1 1 d .
N5' N 0.6067(4) 0.5511(2) 0.6124(2) 0.0495(11) Uani 1 1 d .
N6' N 0.7264(4) 0.6147(2) 0.81570(18) 0.0456(10) Uani 1 1 d .
N7' N 0.8808(4) 0.3971(2) 0.8576(2) 0.0540(11) Uani 1 1 d .
C1' C 0.6569(4) 0.2318(2) 0.64887(19) 0.0265(10) Uani 1 1 d .
C2' C 0.6579(4) 0.2961(2) 0.6937(2) 0.0316(10) Uani 1 1 d .
H2' H 0.6310 0.2914 0.7387 0.038 Uiso 1 1 d R
C3' C 0.7073(4) 0.3717(2) 0.66346(19) 0.0269(10) Uani 1 1 d .
C4' C 0.7399(4) 0.3504(2) 0.5998(2) 0.0305(10) Uani 1 1 d .
C5' C 0.8028(4) 0.3983(2) 0.54382(19) 0.0295(10) Uani 1 1 d .
C6' C 0.8957(4) 0.3527(2) 0.5195(2) 0.0297(10) Uani 1 1 d .
C7' C 0.8851(4) 0.3078(2) 0.4564(2) 0.0415(12) Uani 1 1 d .
H7' H 0.8104 0.2984 0.4152 0.050 Uiso 1 1 d R
C8' C 1.0041(5) 0.2802(3) 0.4632(2) 0.0439(12) Uani 1 1 d .
H8' H 1.0243 0.2474 0.4273 0.053 Uiso 1 1 d R
C9' C 1.0855(4) 0.3072(2) 0.5294(2) 0.0341(11) Uani 1 1 d .
C10' C 1.2224(4) 0.2982(3) 0.5650(2) 0.0408(12) Uani 1 1 d .
C11' C 1.2124(4) 0.2401(2) 0.6241(2) 0.0330(10) Uani 1 1 d .
C12' C 1.2905(4) 0.2397(2) 0.6913(2) 0.0363(11) Uani 1 1 d .
H12' H 1.3698 0.2820 0.7136 0.044 Uiso 1 1 d R
C13' C 1.2343(4) 0.1660(3) 0.7206(2) 0.0394(11) Uani 1 1 d .
H13' H 1.2686 0.1491 0.7671 0.047 Uiso 1 1 d R
C14' C 1.1220(4) 0.1223(2) 0.6713(2) 0.0330(10) Uani 1 1 d .
C15' C 1.0231(4) 0.0408(2) 0.6708(2) 0.0348(11) Uani 1 1 d .
C16' C 0.8830(4) 0.0468(2) 0.6353(2) 0.0337(11) Uani 1 1 d .
C17' C 0.8025(4) 0.0196(2) 0.5689(2) 0.0404(11) Uani 1 1 d .
H17' H 0.8219 -0.0143 0.5333 0.048 Uiso 1 1 d R
C18' C 0.6868(4) 0.0507(2) 0.5621(2) 0.0381(11) Uani 1 1 d .
H18' H 0.6119 0.0417 0.5212 0.046 Uiso 1 1 d R
C19' C 0.6965(4) 0.0956(2) 0.6247(2) 0.0289(10) Uani 1 1 d .
C20' C 0.6028(4) 0.1400(2) 0.64820(19) 0.0267(10) Uani 1 1 d .
C21' C 0.7104(4) 0.4515(2) 0.6941(2) 0.0306(10) Uani 1 1 d .
C22' C 0.6543(4) 0.5076(3) 0.6483(2) 0.0354(11) Uani 1 1 d .
C23' C 0.7529(4) 0.4761(2) 0.7662(2) 0.0360(11) Uani 1 1 d .
C24' C 0.7373(4) 0.5525(3) 0.7941(2) 0.0352(11) Uani 1 1 d .
C25' C 0.8221(5) 0.4303(3) 0.8167(2) 0.0370(12) Uani 1 1 d .
C26' C 0.8865(4) 0.4854(2) 0.5741(2) 0.0407(12) Uani 1 1 d .
H26D H 0.9571 0.4818 0.6145 0.061 Uiso 1 1 d R
H26E H 0.9257 0.5128 0.5374 0.061 Uiso 1 1 d R
H26F H 0.8295 0.5159 0.5893 0.061 Uiso 1 1 d R
C27' C 0.6892(4) 0.4034(2) 0.4793(2) 0.0443(12) Uani 1 1 d .
H27D H 0.6374 0.3486 0.4611 0.066 Uiso 1 1 d R
H27E H 0.6314 0.4336 0.4942 0.066 Uiso 1 1 d R
H27F H 0.7276 0.4306 0.4422 0.066 Uiso 1 1 d R
C28' C 1.3178(4) 0.3821(3) 0.5979(3) 0.0617(15) Uani 1 1 d .
H28D H 1.2784 0.4031 0.6329 0.093 Uiso 1 1 d R
H28E H 1.4054 0.3759 0.6210 0.093 Uiso 1 1 d R
H28F H 1.3266 0.4197 0.5612 0.093 Uiso 1 1 d R
C29' C 1.2862(5) 0.2646(3) 0.5089(2) 0.0630(15) Uani 1 1 d .
H29D H 1.2289 0.2120 0.4877 0.095 Uiso 1 1 d R
H29E H 1.2950 0.3020 0.4721 0.095 Uiso 1 1 d R
H29F H 1.3738 0.2583 0.5318 0.095 Uiso 1 1 d R
C30' C 1.0606(4) -0.0257(2) 0.6281(2) 0.0521(13) Uani 1 1 d .
H30D H 1.0559 -0.0116 0.5793 0.078 Uiso 1 1 d R
H30E H 1.1508 -0.0285 0.6497 0.078 Uiso 1 1 d R
H30F H 0.9986 -0.0781 0.6284 0.078 Uiso 1 1 d R
C31' C 1.0308(4) 0.0167(3) 0.7490(2) 0.0531(13) Uani 1 1 d .
H31D H 1.0074 0.0578 0.7759 0.080 Uiso 1 1 d R
H31E H 0.9688 -0.0358 0.7492 0.080 Uiso 1 1 d R
H31F H 1.1210 0.0138 0.7706 0.080 Uiso 1 1 d R
C32' C 0.4639(4) 0.1133(2) 0.5953(2) 0.0390(11) Uani 1 1 d .
H32D H 0.4740 0.1261 0.5478 0.058 Uiso 1 1 d R
H32E H 0.4269 0.0552 0.5955 0.058 Uiso 1 1 d R
H32F H 0.4042 0.1424 0.6095 0.058 Uiso 1 1 d R
C33' C 0.5829(4) 0.1182(2) 0.72314(19) 0.0343(11) Uani 1 1 d .
H33D H 0.6687 0.1341 0.7571 0.051 Uiso 1 1 d R
H33E H 0.5226 0.1473 0.7367 0.051 Uiso 1 1 d R
H33F H 0.5453 0.0600 0.7227 0.051 Uiso 1 1 d R
C1A C 0.7973(6) 0.5268(3) -0.0132(3) 0.103(2) Uani 1 1 d .
H1AA H 0.8776 0.5604 -0.0242 0.154 Uiso 1 1 d R
H1AB H 0.7300 0.5076 -0.0571 0.154 Uiso 1 1 d R
H1AC H 0.7637 0.5586 0.0175 0.154 Uiso 1 1 d R
C2A C 0.8145(8) 0.4571(4) 0.0194(4) 0.144(3) Uani 1 1 d .
H2AA H 0.8832 0.4765 0.0626 0.173 Uiso 1 1 d R
H2AB H 0.8499 0.4261 -0.0112 0.173 Uiso 1 1 d R
O3A O 0.7025(3) 0.4021(2) 0.03881(17) 0.0687(10) Uani 1 1 d .
C4A C 0.6173(7) 0.4373(4) 0.0680(4) 0.153(4) Uani 1 1 d .
H4AA H 0.5788 0.4716 0.0347 0.183 Uiso 1 1 d R
H4AB H 0.6683 0.4708 0.1112 0.183 Uiso 1 1 d R
C5A C 0.5091(4) 0.3728(3) 0.0876(2) 0.0605(14) Uani 1 1 d .
H5AA H 0.4496 0.3962 0.1084 0.091 Uiso 1 1 d R
H5AB H 0.4588 0.3398 0.0440 0.091 Uiso 1 1 d R
H5AC H 0.5488 0.3390 0.1210 0.091 Uiso 1 1 d R
H4'N H 0.859(3) 0.1208(19) 0.7076(17) 0.016(11) Uiso 1 1 d .
H1N H 0.403(4) 0.142(2) 0.0317(19) 0.039(12) Uiso 1 1 d .
H4N H 0.706(3) 0.288(2) 0.0686(16) 0.014(11) Uiso 1 1 d .
H2N H 0.292(3) 0.256(2) 0.1520(18) 0.034(12) Uiso 1 1 d .
H1'N H 0.727(3) 0.2385(19) 0.5647(16) 0.008(11) Uiso 1 1 d .
H3'N H 1.035(4) 0.161(2) 0.5765(19) 0.035(12) Uiso 1 1 d .
H2'N H 1.046(5) 0.374(3) 0.611(2) 0.085(18) Uiso 1 1 d .
H3N H 0.622(4) 0.186(2) 0.2191(19) 0.035(14) Uiso 1 1 d .

loop_
_atom_site_aniso_label
_atom_site_aniso_U_11
_atom_site_aniso_U_22
_atom_site_aniso_U_33
_atom_site_aniso_U_23
_atom_site_aniso_U_13
_atom_site_aniso_U_12
N1 0.036(2) 0.038(2) 0.030(2) 0.0080(19) 0.0113(19) 0.0105(19)
N2 0.039(2) 0.025(2) 0.039(2) 0.003(2) 0.0124(19) 0.0056(19)
N3 0.039(3) 0.050(3) 0.031(2) -0.001(2) 0.0111(19) 0.012(2)
N4 0.041(3) 0.048(3) 0.038(3) 0.012(2) 0.012(2) 0.017(2)
N5 0.035(2) 0.057(3) 0.040(2) 0.0062(19) 0.010(2) 0.008(2)
N6 0.055(3) 0.066(3) 0.039(2) 0.012(2) 0.011(2) 0.023(2)
N7 0.049(3) 0.051(3) 0.062(3) 0.012(2) 0.016(2) 0.007(2)
C1 0.031(3) 0.035(3) 0.026(2) 0.001(2) 0.007(2) 0.004(2)
C2 0.037(3) 0.045(3) 0.028(2) 0.005(2) 0.010(2) 0.011(2)
C3 0.034(3) 0.038(3) 0.027(2) 0.007(2) 0.006(2) 0.014(2)
C4 0.024(3) 0.030(3) 0.034(3) -0.003(2) 0.005(2) 0.002(2)
C5 0.027(3) 0.037(3) 0.036(3) 0.003(2) 0.010(2) 0.009(2)
C6 0.033(3) 0.028(3) 0.030(3) -0.002(2) 0.010(2) 0.000(2)
C7 0.051(3) 0.031(3) 0.036(3) -0.002(2) 0.006(2) 0.006(2)
C8 0.039(3) 0.036(3) 0.042(3) 0.009(2) 0.012(2) 0.010(2)
C9 0.035(3) 0.036(3) 0.032(3) 0.008(2) 0.015(2) 0.006(2)
C10 0.039(3) 0.039(3) 0.030(3) 0.005(2) 0.009(2) 0.009(2)
C11 0.039(3) 0.045(3) 0.025(2) 0.001(2) 0.008(2) 0.011(2)
C12 0.039(3) 0.047(3) 0.035(3) -0.004(2) 0.008(2) 0.005(2)
C13 0.042(3) 0.056(3) 0.036(3) 0.001(3) 0.004(2) -0.006(3)
C14 0.032(3) 0.069(4) 0.029(3) 0.007(3) 0.003(2) 0.002(3)
C15 0.027(3) 0.107(4) 0.034(3) 0.002(3) 0.007(2) 0.011(3)
C16 0.035(3) 0.082(4) 0.040(3) 0.018(3) 0.010(3) 0.027(3)
C17 0.063(4) 0.106(5) 0.046(4) 0.030(3) 0.023(3) 0.055(4)
C18 0.068(4) 0.051(3) 0.055(3) 0.019(3) 0.027(3) 0.025(3)
C19 0.035(3) 0.040(3) 0.037(3) 0.004(3) 0.019(2) 0.009(2)
C20 0.036(3) 0.039(3) 0.033(3) 0.004(2) 0.010(2) 0.015(2)
C21 0.039(3) 0.033(3) 0.024(2) -0.003(2) 0.014(2) 0.008(2)
C22 0.038(3) 0.039(3) 0.032(3) 0.004(2) 0.012(2) 0.011(2)
C23 0.032(3) 0.038(3) 0.033(3) 0.002(2) 0.006(2) 0.010(2)
C24 0.040(3) 0.045(3) 0.036(3) 0.001(2) 0.018(3) 0.008(2)
C25 0.046(3) 0.044(3) 0.038(3) 0.007(2) 0.012(3) 0.017(3)
C26 0.035(3) 0.050(3) 0.034(3) 0.004(2) 0.011(2) 0.011(2)
C27 0.034(3) 0.044(3) 0.043(3) 0.008(2) 0.008(2) 0.000(2)
C28 0.046(3) 0.062(3) 0.041(3) -0.001(2) 0.023(2) 0.010(3)
C29 0.054(3) 0.060(3) 0.040(3) 0.010(2) 0.008(2) 0.016(3)
C30 0.053(4) 0.132(5) 0.055(3) -0.021(3) 0.024(3) -0.029(3)
C31 0.048(4) 0.228(7) 0.044(3) 0.003(4) 0.001(3) 0.062(4)
C32 0.046(3) 0.061(3) 0.038(3) 0.014(2) 0.020(2) 0.016(3)
C33 0.062(3) 0.051(3) 0.058(3) -0.002(3) 0.016(3) 0.019(3)
N1' 0.039(2) 0.036(3) 0.023(2) -0.0036(19) 0.0103(18) 0.0138(19)
N2' 0.035(2) 0.040(2) 0.028(2) 0.0101(19) 0.011(2) 0.0156(19)
N3' 0.027(2) 0.046(3) 0.034(2) 0.0075(19) 0.004(2) 0.011(2)
N4' 0.037(3) 0.032(2) 0.029(2) -0.0036(19) 0.006(2) 0.0053(19)
N5' 0.051(3) 0.046(3) 0.056(3) 0.002(2) 0.016(2) 0.019(2)
N6' 0.052(3) 0.038(2) 0.049(2) -0.003(2) 0.019(2) 0.011(2)
N7' 0.068(3) 0.052(3) 0.042(3) 0.007(2) 0.009(2) 0.017(2)
C1' 0.025(2) 0.031(3) 0.025(2) 0.005(2) 0.010(2) 0.006(2)
C2' 0.032(3) 0.039(3) 0.022(2) -0.001(2) 0.007(2) 0.005(2)
C3' 0.025(2) 0.031(3) 0.023(2) -0.002(2) 0.006(2) 0.005(2)
C4' 0.033(3) 0.027(3) 0.032(3) 0.003(2) 0.009(2) 0.008(2)
C5' 0.030(3) 0.033(3) 0.026(2) 0.008(2) 0.009(2) 0.007(2)
C6' 0.033(3) 0.036(3) 0.024(2) 0.005(2) 0.011(2) 0.011(2)
C7' 0.047(3) 0.049(3) 0.032(3) 0.006(2) 0.006(2) 0.019(2)
C8' 0.060(3) 0.050(3) 0.032(3) 0.003(2) 0.019(3) 0.026(3)
C9' 0.038(3) 0.037(3) 0.036(3) 0.011(2) 0.019(3) 0.015(2)
C10' 0.040(3) 0.044(3) 0.048(3) 0.016(2) 0.020(2) 0.018(2)
C11' 0.024(3) 0.040(3) 0.038(3) 0.004(2) 0.013(2) 0.009(2)
C12' 0.033(3) 0.042(3) 0.036(3) -0.001(2) 0.012(2) 0.011(2)
C13' 0.041(3) 0.057(3) 0.030(3) 0.010(2) 0.017(2) 0.022(2)
C14' 0.035(3) 0.040(3) 0.029(3) 0.009(2) 0.013(2) 0.015(2)
C15' 0.032(3) 0.031(3) 0.044(3) 0.007(2) 0.014(2) 0.009(2)
C16' 0.042(3) 0.024(3) 0.043(3) 0.005(2) 0.025(3) 0.009(2)
C17' 0.037(3) 0.040(3) 0.045(3) -0.011(2) 0.015(2) 0.008(2)
C18' 0.032(3) 0.045(3) 0.036(3) -0.001(2) 0.008(2) 0.007(2)
C19' 0.028(3) 0.031(3) 0.026(2) -0.002(2) 0.007(2) 0.003(2)
C20' 0.024(2) 0.029(2) 0.026(2) -0.0030(19) 0.007(2) 0.004(2)
C21' 0.027(3) 0.031(3) 0.037(3) 0.004(2) 0.014(2) 0.007(2)
C22' 0.035(3) 0.032(3) 0.042(3) -0.002(2) 0.017(2) 0.008(2)
C23' 0.039(3) 0.030(3) 0.042(3) 0.006(2) 0.018(2) 0.006(2)
C24' 0.037(3) 0.035(3) 0.034(3) 0.003(2) 0.013(2) 0.005(2)
C25' 0.045(3) 0.032(3) 0.031(3) -0.004(2) 0.013(2) 0.003(2)
C26' 0.048(3) 0.036(3) 0.046(3) 0.008(2) 0.027(2) 0.009(2)
C27' 0.047(3) 0.055(3) 0.037(3) 0.010(2) 0.008(2) 0.026(2)
C28' 0.037(3) 0.057(3) 0.093(4) 0.032(3) 0.015(3) 0.012(3)
C29' 0.073(4) 0.082(4) 0.068(3) 0.045(3) 0.049(3) 0.050(3)
C30' 0.045(3) 0.042(3) 0.078(4) 0.003(3) 0.021(3) 0.020(2)
C31' 0.050(3) 0.059(3) 0.058(3) 0.029(3) 0.021(3) 0.018(3)
C32' 0.043(3) 0.038(3) 0.039(3) 0.001(2) 0.018(2) 0.010(2)
C33' 0.035(3) 0.034(3) 0.036(3) 0.002(2) 0.014(2) 0.009(2)
C1A 0.134(6) 0.073(5) 0.110(5) 0.042(4) 0.032(4) 0.036(4)
C2A 0.177(8) 0.099(6) 0.190(8) 0.043(6) 0.135(7) 0.015(5)
O3A 0.064(2) 0.070(2) 0.069(2) 0.0040(19) 0.022(2) 0.006(2)
C4A 0.185(8) 0.078(5) 0.270(10) 0.019(5) 0.191(8) 0.053(5)
C5A 0.053(3) 0.064(3) 0.058(3) -0.002(3) 0.013(3) 0.004(3)

loop_
_atom_type_symbol
_atom_type_description
_atom_type_scat_dispersion_real
_atom_type_scat_dispersion_imag
_atom_type_scat_source
C C 0.0033 0.0016 'International Tables Vol C Tables 4.2.6.8 and 6.1.1.4'
H H 0.0000 0.0000 'International Tables Vol C Tables 4.2.6.8 and 6.1.1.4'
N N 0.0061 0.0033 'International Tables Vol C Tables 4.2.6.8 and 6.1.1.4'
O O 0.0106 0.0060 'International Tables Vol C Tables 4.2.6.8 and 6.1.1.4'

loop_
_geom_angle_atom_site_label_1
_geom_angle_atom_site_label_2
_geom_angle_atom_site_label_3
_geom_angle
C4 N1 C1 112.6(3)
C4 N1 H1N 123(2)
C1 N1 H1N 124(2)
C6 N2 C9 110.0(3)
C6 N2 H2N 123(2)
C9 N2 H2N 127(2)
C11 N3 C14 110.8(4)
C11 N3 H3N 130(3)
C14 N3 H3N 119(3)
C19 N4 C16 110.3(4)
C19 N4 H4N 124(2)
C16 N4 H4N 125(2)
C2 C1 N1 105.1(4)
C2 C1 C20 131.1(4)
N1 C1 C20 123.5(4)
C1 C2 C3 110.0(3)
C1 C2 H2 125.3
C3 C2 H2 124.7
C4 C3 C21 132.0(4)
C4 C3 C2 105.6(3)
C21 C3 C2 122.1(3)
N1 C4 C3 106.7(3)
N1 C4 C5 119.0(3)
C3 C4 C5 134.3(4)
C6 C5 C26 110.1(3)
C6 C5 C27 106.9(3)
C26 C5 C27 109.7(3)
C6 C5 C4 109.6(3)
C26 C5 C4 111.4(3)
C27 C5 C4 109.0(3)
C7 C6 N2 106.2(3)
C7 C6 C5 130.2(4)
N2 C6 C5 123.5(4)
C6 C7 C8 109.2(4)
C6 C7 H7 124.7
C8 C7 H7 126.1
C9 C8 C7 107.8(4)
C9 C8 H8 125.4
C7 C8 H8 126.8
C8 C9 N2 106.8(4)
C8 C9 C10 132.2(4)
N2 C9 C10 121.0(4)
C9 C10 C11 109.3(3)
C9 C10 C28 111.1(3)
C11 C10 C28 109.8(3)
C9 C10 C29 109.0(3)
C11 C10 C29 108.7(3)
C28 C10 C29 108.9(3)
C12 C11 N3 107.0(4)
C12 C11 C10 133.3(4)
N3 C11 C10 119.7(4)
C11 C12 C13 107.8(4)
C11 C12 H12 124.8
C13 C12 H12 127.4
C14 C13 C12 107.9(4)
C14 C13 H13 125.2
C12 C13 H13 126.9
C13 C14 N3 106.5(4)
C13 C14 C15 133.0(4)
N3 C14 C15 120.4(5)
C16 C15 C14 109.2(4)
C16 C15 C30 110.8(4)
C14 C15 C30 109.6(4)
C16 C15 C31 109.6(4)
C14 C15 C31 109.0(4)
C30 C15 C31 108.6(4)
C17 C16 N4 105.9(4)
C17 C16 C15 131.8(5)
N4 C16 C15 122.1(5)
C16 C17 C18 109.0(4)
C16 C17 H17 124.4
C18 C17 H17 126.6
C19 C18 C17 107.9(4)
C19 C18 H18 125.1
C17 C18 H18 126.9
C18 C19 N4 106.8(4)
C18 C19 C20 132.2(4)
N4 C19 C20 120.8(4)
C1 C20 C19 112.6(3)
C1 C20 C33 107.8(3)
C19 C20 C33 109.4(3)
C1 C20 C32 109.1(3)
C19 C20 C32 108.9(3)
C33 C20 C32 108.9(3)
C23 C21 C3 126.0(4)
C23 C21 C22 112.2(4)
C3 C21 C22 121.2(4)
N5 C22 C21 173.4(4)
C21 C23 C24 123.7(4)
C21 C23 C25 123.2(4)
C24 C23 C25 112.9(4)
N6 C24 C23 176.6(5)
N7 C25 C23 176.0(5)
C5 C26 H26A 109.5
C5 C26 H26B 108.9
H26A C26 H26B 109.5
C5 C26 H26C 110.0
H26A C26 H26C 109.5
H26B C26 H26C 109.5
C5 C27 H27A 110.7
C5 C27 H27B 109.6
H27A C27 H27B 109.5
C5 C27 H27C 108.1
H27A C27 H27C 109.5
H27B C27 H27C 109.5
C10 C28 H28A 109.2
C10 C28 H28B 110.1
H28A C28 H28B 109.5
C10 C28 H28C 109.2
H28A C28 H28C 109.5
H28B C28 H28C 109.5
C10 C29 H29A 109.3
C10 C29 H29B 110.2
H29A C29 H29B 109.5
C10 C29 H29C 108.9
H29A C29 H29C 109.5
H29B C29 H29C 109.5
C15 C30 H30A 109.5
C15 C30 H30B 109.6
H30A C30 H30B 109.5
C15 C30 H30C 109.2
H30A C30 H30C 109.5
H30B C30 H30C 109.5
C15 C31 H31A 111.0
C15 C31 H31B 110.0
H31A C31 H31B 109.5
C15 C31 H31C 107.5
H31A C31 H31C 109.5
H31B C31 H31C 109.5
C20 C32 H32A 108.6
C20 C32 H32B 109.4
H32A C32 H32B 109.5
C20 C32 H32C 110.4
H32A C32 H32C 109.5
H32B C32 H32C 109.5
C20 C33 H33A 109.2
C20 C33 H33B 110.1
H33A C33 H33B 109.5
C20 C33 H33C 109.0
H33A C33 H33C 109.5
H33B C33 H33C 109.5
C4' N1' C1' 112.2(4)
C4' N1' H1'N 128(2)
C1' N1' H1'N 119(2)
C6' N2' C9' 111.3(4)
C6' N2' H2'N 124(3)
C9' N2' H2'N 125(3)
C11' N3' C14' 110.7(4)
C11' N3' H3'N 123(2)
C14' N3' H3'N 124(2)
C19' N4' C16' 111.2(4)
C19' N4' H4'N 130(2)
C16' N4' H4'N 118(2)
C2' C1' N1' 105.6(3)
C2' C1' C20' 132.8(3)
N1' C1' C20' 121.3(3)
C1' C2' C3' 109.1(3)
C1' C2' H2' 125.2
C3' C2' H2' 125.7
C4' C3' C2' 106.7(3)
C4' C3' C21' 129.5(3)
C2' C3' C21' 123.6(3)
N1' C4' C3' 106.3(3)
N1' C4' C5' 118.8(3)
C3' C4' C5' 134.9(4)
C6' C5' C4' 108.6(3)
C6' C5' C26' 108.2(3)
C4' C5' C26' 112.1(3)
C6' C5' C27' 109.6(3)
C4' C5' C27' 108.7(3)
C26' C5' C27' 109.7(3)
N2' C6' C7' 106.4(4)
N2' C6' C5' 121.4(3)
C7' C6' C5' 132.2(4)
C6' C7' C8' 107.6(4)
C6' C7' H7' 125.2
C8' C7' H7' 127.2
C9' C8' C7' 109.1(4)
C9' C8' H8' 125.1
C7' C8' H8' 125.8
C8' C9' N2' 105.7(4)
C8' C9' C10' 132.4(4)
N2' C9' C10' 121.9(4)
C9' C10' C11' 110.5(3)
C9' C10' C28' 111.1(3)
C11' C10' C28' 108.9(4)
C9' C10' C29' 109.8(4)
C11' C10' C29' 109.4(3)
C28' C10' C29' 107.2(4)
C12' C11' N3' 106.8(4)
C12' C11' C10' 133.5(4)
N3' C11' C10' 119.6(4)
C11' C12' C13' 108.0(4)
C11' C12' H12' 125.0
C13' C12' H12' 127.1
C14' C13' C12' 108.4(3)
C14' C13' H13' 125.3
C12' C13' H13' 126.3
C13' C14' N3' 106.1(3)
C13' C14' C15' 133.2(4)
N3' C14' C15' 120.7(4)
C14' C15' C16' 109.3(3)
C14' C15' C30' 109.3(3)
C16' C15' C30' 109.3(3)
C14' C15' C31' 109.4(3)
C16' C15' C31' 111.2(3)
C30' C15' C31' 108.3(3)
C17' C16' N4' 106.5(4)
C17' C16' C15' 132.2(4)
N4' C16' C15' 121.0(4)
C16' C17' C18' 107.5(4)
C16' C17' H17' 125.6
C18' C17' H17' 126.9
C19' C18' C17' 109.0(4)
C19' C18' H18' 124.3
C17' C18' H18' 126.7
N4' C19' C18' 105.8(4)
N4' C19' C20' 122.2(3)
C18' C19' C20' 132.0(4)
C19' C20' C1' 110.6(3)
C19' C20' C33' 111.0(3)
C1' C20' C33' 109.5(3)
C19' C20' C32' 109.0(3)
C1' C20' C32' 109.0(3)
C33' C20' C32' 107.8(3)
C23' C21' C3' 124.1(4)
C23' C21' C22' 116.4(4)
C3' C21' C22' 119.3(4)
N5' C22' C21' 178.3(5)
C21' C23' C25' 122.3(4)
C21' C23' C24' 121.0(4)
C25' C23' C24' 116.6(4)
N6' C24' C23' 178.7(4)
N7' C25' C23' 177.1(5)
C5' C26' H26D 109.4
C5' C26' H26E 109.2
H26D C26' H26E 109.5
C5' C26' H26F 109.8
H26D C26' H26F 109.5
H26E C26' H26F 109.5
C5' C27' H27D 108.8
C5' C27' H27E 110.0
H27D C27' H27E 109.5
C5' C27' H27F 109.6
H27D C27' H27F 109.5
H27E C27' H27F 109.5
C10' C28' H28D 107.3
C10' C28' H28E 110.8
H28D C28' H28E 109.5
C10' C28' H28F 110.3
H28D C28' H28F 109.5
H28E C28' H28F 109.5
C10' C29' H29D 108.9
C10' C29' H29E 109.7
H29D C29' H29E 109.5
C10' C29' H29F 109.8
H29D C29' H29F 109.5
H29E C29' H29F 109.5
C15' C30' H30D 109.2
C15' C30' H30E 109.5
H30D C30' H30E 109.5
C15' C30' H30F 109.7
H30D C30' H30F 109.5
H30E C30' H30F 109.5
C15' C31' H31D 108.7
C15' C31' H31E 110.0
H31D C31' H31E 109.5
C15' C31' H31F 109.7
H31D C31' H31F 109.5
H31E C31' H31F 109.5
C20' C32' H32D 109.3
C20' C32' H32E 109.8
H32D C32' H32E 109.5
C20' C32' H32F 109.3
H32D C32' H32F 109.5
H32E C32' H32F 109.5
C20' C33' H33D 109.2
C20' C33' H33E 109.2
H33D C33' H33E 109.5
C20' C33' H33F 110.0
H33D C33' H33F 109.5
H33E C33' H33F 109.5
C2A C1A H1AA 114.4
C2A C1A H1AB 105.5
H1AA C1A H1AB 109.5
C2A C1A H1AC 108.4
H1AA C1A H1AC 109.5
H1AB C1A H1AC 109.5
C1A C2A O3A 119.8(6)
C1A C2A H2AA 105.1
O3A C2A H2AA 107.6
C1A C2A H2AB 108.0
O3A C2A H2AB 108.0
H2AA C2A H2AB 107.9
C4A O3A C2A 117.0(5)
O3A C4A C5A 110.8(5)
O3A C4A H4AA 110.2
C5A C4A H4AA 110.5
O3A C4A H4AB 109.1
C5A C4A H4AB 107.7
H4AA C4A H4AB 108.5
C4A C5A H5AA 111.8
C4A C5A H5AB 106.9
H5AA C5A H5AB 109.5
C4A C5A H5AC 109.7
H5AA C5A H5AC 109.5
H5AB C5A H5AC 109.5

loop_
_geom_bond_atom_site_label_1
_geom_bond_atom_site_label_2
_geom_bond_distance
N1 C4 1.347(5)
N1 C1 1.406(5)
N1 H1N 0.93(3)
N2 C6 1.388(4)
N2 C9 1.391(5)
N2 H2N 0.94(3)
N3 C11 1.376(5)
N3 C14 1.376(5)
N3 H3N 0.87(3)
N4 C19 1.373(5)
N4 C16 1.384(5)
N4 H4N 0.91(3)
N5 C22 1.151(5)
N6 C24 1.150(5)
N7 C25 1.146(5)
C1 C2 1.354(5)
C1 C20 1.494(5)
C2 C3 1.444(5)
C2 H2 0.9601
C3 C4 1.413(5)
C3 C21 1.417(5)
C4 C5 1.541(5)
C5 C6 1.522(5)
C5 C26 1.526(5)
C5 C27 1.540(5)
C6 C7 1.357(5)
C7 C8 1.414(5)
C7 H7 0.9601
C8 C9 1.360(5)
C8 H8 0.9601
C9 C10 1.513(5)
C10 C11 1.520(5)
C10 C28 1.534(5)
C10 C29 1.548(5)
C11 C12 1.353(5)
C12 C13 1.435(5)
C12 H12 0.9599
C13 C14 1.361(6)
C13 H13 0.9601
C14 C15 1.511(6)
C15 C16 1.500(6)
C15 C30 1.523(6)
C15 C31 1.540(6)
C16 C17 1.359(6)
C17 C18 1.400(6)
C17 H17 0.9600
C18 C19 1.361(5)
C18 H18 0.9600
C19 C20 1.515(5)
C20 C33 1.537(5)
C20 C32 1.538(5)
C21 C23 1.371(5)
C21 C22 1.452(6)
C23 C24 1.444(6)
C23 C25 1.458(6)
C26 H26A 0.9600
C26 H26B 0.9601
C26 H26C 0.9599
C27 H27A 0.9601
C27 H27B 0.9600
C27 H27C 0.9598
C28 H28A 0.9601
C28 H28B 0.9599
C28 H28C 0.9599
C29 H29A 0.9600
C29 H29B 0.9599
C29 H29C 0.9600
C30 H30A 0.9600
C30 H30B 0.9600
C30 H30C 0.9600
C31 H31A 0.9599
C31 H31B 0.9601
C31 H31C 0.9599
C32 H32A 0.9600
C32 H32B 0.9601
C32 H32C 0.9600
C33 H33A 0.9599
C33 H33B 0.9600
C33 H33C 0.9600
N1' C4' 1.359(5)
N1' C1' 1.391(4)
N1' H1'N 0.79(3)
N2' C6' 1.367(5)
N2' C9' 1.388(5)
N2' H2'N 0.94(4)
N3' C11' 1.377(5)
N3' C14' 1.386(5)
N3' H3'N 0.91(3)
N4' C19' 1.366(5)
N4' C16' 1.388(5)
N4' H4'N 0.84(3)
N5' C22' 1.145(5)
N6' C24' 1.155(5)
N7' C25' 1.133(5)
C1' C2' 1.358(5)
C1' C20' 1.506(5)
C2' C3' 1.437(5)
C2' H2' 0.9599
C3' C4' 1.392(5)
C3' C21' 1.438(5)
C4' C5' 1.522(5)
C5' C6' 1.515(5)
C5' C26' 1.534(5)
C5' C27' 1.538(5)
C6' C7' 1.375(5)
C7' C8' 1.416(5)
C7' H7' 0.9599
C8' C9' 1.358(5)
C8' H8' 0.9599
C9' C10' 1.495(5)
C10' C11' 1.514(5)
C10' C28' 1.541(5)
C10' C29' 1.543(5)
C11' C12' 1.366(5)
C12' C13' 1.421(5)
C12' H12' 0.9600
C13' C14' 1.369(5)
C13' H13' 0.9601
C14' C15' 1.502(5)
C15' C16' 1.508(5)
C15' C30' 1.542(5)
C15' C31' 1.547(5)
C16' C17' 1.359(5)
C17' C18' 1.418(5)
C17' H17' 0.9599
C18' C19' 1.367(5)
C18' H18' 0.9600
C19' C20' 1.503(5)
C20' C33' 1.531(5)
C20' C32' 1.537(5)
C21' C23' 1.371(5)
C21' C22' 1.446(6)
C23' C25' 1.434(6)
C23' C24' 1.437(6)
C26' H26D 0.9600
C26' H26E 0.9601
C26' H26F 0.9600
C27' H27D 0.9600
C27' H27E 0.9599
C27' H27F 0.9599
C28' H28D 0.9600
C28' H28E 0.9601
C28' H28F 0.9599
C29' H29D 0.9600
C29' H29E 0.9600
C29' H29F 0.9601
C30' H30D 0.9599
C30' H30E 0.9601
C30' H30F 0.9601
C31' H31D 0.9599
C31' H31E 0.9600
C31' H31F 0.9601
C32' H32D 0.9600
C32' H32E 0.9601
C32' H32F 0.9599
C33' H33D 0.9599
C33' H33E 0.9599
C33' H33F 0.9600
C1A C2A 1.373(7)
C1A H1AA 0.9600
C1A H1AB 0.9600
C1A H1AC 0.9600
C2A O3A 1.430(6)
C2A H2AA 0.9600
C2A H2AB 0.9600
O3A C4A 1.384(6)
C4A C5A 1.485(6)
C4A H4AA 0.9601
C4A H4AB 0.9601
C5A H5AA 0.9601
C5A H5AB 0.9599
C5A H5AC 0.9600

loop_
_geom_hbond_atom_site_label_D
_geom_hbond_atom_site_label_H
_geom_hbond_atom_site_label_A
_geom_hbond_distance_DH
_geom_hbond_distance_HA
_geom_hbond_distance_DA
_geom_hbond_angle_DHA
_geom_hbond_site_symmetry_A
N4' H4'N N5 0.84(3) 2.47(3) 3.296(5) 171(3) 1_656
N2' H2'N N6 0.94(4) 2.22(5) 3.144(5) 167(4) 1_656
N4 H4N O3A 0.91(3) 2.03(3) 2.923(5) 169(3) .
N2 H2N N6' 0.94(3) 2.31(4) 3.228(5) 165(3) 2_666

loop_
_geom_torsion_atom_site_label_1
_geom_torsion_atom_site_label_2
_geom_torsion_atom_site_label_3
_geom_torsion_atom_site_label_4
_geom_torsion
C4 N1 C1 C2 1.3(4)
C4 N1 C1 C20 -172.8(3)
N1 C1 C2 C3 -1.4(4)
C20 C1 C2 C3 172.0(4)
C1 C2 C3 C4 1.1(4)
C1 C2 C3 C21 -173.5(4)
C1 N1 C4 C3 -0.6(4)
C1 N1 C4 C5 -178.1(3)
C21 C3 C4 N1 173.5(4)
C2 C3 C4 N1 -0.3(4)
C21 C3 C4 C5 -9.5(8)
C2 C3 C4 C5 176.6(4)
N1 C4 C5 C6 14.2(5)
C3 C4 C5 C6 -162.5(4)
N1 C4 C5 C26 136.3(4)
C3 C4 C5 C26 -40.3(6)
N1 C4 C5 C27 -102.6(4)
C3 C4 C5 C27 80.8(5)
C9 N2 C6 C7 -0.9(4)
C9 N2 C6 C5 -177.7(3)
C26 C5 C6 C7 149.1(4)
C27 C5 C6 C7 30.0(5)
C4 C5 C6 C7 -88.0(5)
C26 C5 C6 N2 -35.0(5)
C27 C5 C6 N2 -154.0(3)
C4 C5 C6 N2 88.0(4)
N2 C6 C7 C8 0.9(4)
C5 C6 C7 C8 177.4(4)
C6 C7 C8 C9 -0.6(5)
C7 C8 C9 N2 0.0(4)
C7 C8 C9 C10 -179.3(4)
C6 N2 C9 C8 0.6(4)
C6 N2 C9 C10 180.0(3)
C8 C9 C10 C11 119.9(5)
N2 C9 C10 C11 -59.4(5)
C8 C9 C10 C28 -118.8(5)
N2 C9 C10 C28 61.9(5)
C8 C9 C10 C29 1.2(6)
N2 C9 C10 C29 -178.1(3)
C14 N3 C11 C12 0.4(5)
C14 N3 C11 C10 179.4(3)
C9 C10 C11 C12 123.4(5)
C28 C10 C11 C12 1.3(6)
C29 C10 C11 C12 -117.7(5)
C9 C10 C11 N3 -55.2(5)
C28 C10 C11 N3 -177.3(3)
C29 C10 C11 N3 63.7(5)
N3 C11 C12 C13 -0.6(5)
C10 C11 C12 C13 -179.3(4)
C11 C12 C13 C14 0.6(5)
C12 C13 C14 N3 -0.3(5)
C12 C13 C14 C15 -177.5(4)
C11 N3 C14 C13 0.0(5)
C11 N3 C14 C15 177.6(4)
C13 C14 C15 C16 -146.9(5)
N3 C14 C15 C16 36.2(6)
C13 C14 C15 C30 -25.3(7)
N3 C14 C15 C30 157.8(4)
C13 C14 C15 C31 93.4(6)
N3 C14 C15 C31 -83.5(5)
C19 N4 C16 C17 -0.2(5)
C19 N4 C16 C15 -176.1(4)
C14 C15 C16 C17 -102.9(6)
C30 C15 C16 C17 136.3(5)
C31 C15 C16 C17 16.5(7)
C14 C15 C16 N4 71.8(5)
C30 C15 C16 N4 -49.0(6)
C31 C15 C16 N4 -168.9(4)
N4 C16 C17 C18 0.0(5)
C15 C16 C17 C18 175.3(4)
C16 C17 C18 C19 0.2(5)
C17 C18 C19 N4 -0.3(5)
C17 C18 C19 C20 174.0(4)
C16 N4 C19 C18 0.3(5)
C16 N4 C19 C20 -174.8(3)
C2 C1 C20 C19 144.8(4)
N1 C1 C20 C19 -42.8(5)
C2 C1 C20 C33 -94.4(5)
N1 C1 C20 C33 78.1(4)
C2 C1 C20 C32 23.8(6)
N1 C1 C20 C32 -163.8(3)
C18 C19 C20 C1 127.2(5)
N4 C19 C20 C1 -59.1(5)
C18 C19 C20 C33 7.4(6)
N4 C19 C20 C33 -178.9(3)
C18 C19 C20 C32 -111.6(5)
N4 C19 C20 C32 62.1(5)
C4 C3 C21 C23 155.2(4)
C2 C3 C21 C23 -31.8(6)
C4 C3 C21 C22 -34.3(6)
C2 C3 C21 C22 138.7(4)
C23 C21 C22 N5 79(4)
C3 C21 C22 N5 -92(4)
C3 C21 C23 C24 171.8(4)
C22 C21 C23 C24 0.6(5)
C3 C21 C23 C25 -2.5(6)
C22 C21 C23 C25 -173.7(4)
C21 C23 C24 N6 -179(100)
C25 C23 C24 N6 -5(8)
C21 C23 C25 N7 150(7)
C24 C23 C25 N7 -25(7)
C4' N1' C1' C2' -0.4(4)
C4' N1' C1' C20' 174.2(3)
N1' C1' C2' C3' 1.4(4)
C20' C1' C2' C3' -172.4(4)
C1' C2' C3' C4' -1.8(4)
C1' C2' C3' C21' 174.4(4)
C1' N1' C4' C3' -0.7(4)
C1' N1' C4' C5' 177.4(3)
C2' C3' C4' N1' 1.5(4)
C21' C3' C4' N1' -174.5(4)
C2' C3' C4' C5' -176.2(4)
C21' C3' C4' C5' 7.8(7)
N1' C4' C5' C6' -36.0(5)
C3' C4' C5' C6' 141.5(4)
N1' C4' C5' C26' -155.4(4)
C3' C4' C5' C26' 22.1(6)
N1' C4' C5' C27' 83.2(4)
C3' C4' C5' C27' -99.3(5)
C9' N2' C6' C7' 0.1(4)
C9' N2' C6' C5' -179.3(3)
C4' C5' C6' N2' -72.8(4)
C26' C5' C6' N2' 49.0(4)
C27' C5' C6' N2' 168.6(3)
C4' C5' C6' C7' 108.0(5)
C26' C5' C6' C7' -130.2(4)
C27' C5' C6' C7' -10.6(6)
N2' C6' C7' C8' -0.3(4)
C5' C6' C7' C8' 179.0(4)
C6' C7' C8' C9' 0.5(5)
C7' C8' C9' N2' -0.4(4)
C7' C8' C9' C10' -178.7(4)
C6' N2' C9' C8' 0.2(4)
C6' N2' C9' C10' 178.7(3)
C8' C9' C10' C11' -108.9(5)
N2' C9' C10' C11' 73.0(5)
C8' C9' C10' C28' 130.2(5)
N2' C9' C10' C28' -47.9(5)
C8' C9' C10' C29' 11.9(6)
N2' C9' C10' C29' -166.2(3)
C14' N3' C11' C12' 1.2(4)
C14' N3' C11' C10' 178.0(3)
C9' C10' C11' C12' -140.9(4)
C28' C10' C11' C12' -18.7(6)
C29' C10' C11' C12' 98.1(5)
C9' C10' C11' N3' 43.3(5)
C28' C10' C11' N3' 165.5(4)
C29' C10' C11' N3' -77.6(5)
N3' C11' C12' C13' -0.5(4)
C10' C11' C12' C13' -176.7(4)
C11' C12' C13' C14' -0.4(5)
C12' C13' C14' N3' 1.1(4)
C12' C13' C14' C15' 179.0(4)
C11' N3' C14' C13' -1.4(4)
C11' N3' C14' C15' -179.7(3)
C13' C14' C15' C16' 141.5(4)
N3' C14' C15' C16' -40.8(5)
C13' C14' C15' C30' -99.0(5)
N3' C14' C15' C30' 78.8(5)
C13' C14' C15' C31' 19.5(6)
N3' C14' C15' C31' -162.8(4)
C19' N4' C16' C17' 0.3(4)
C19' N4' C16' C15' 175.1(3)
C14' C15' C16' C17' 103.4(5)
C30' C15' C16' C17' -16.2(6)
C31' C15' C16' C17' -135.7(4)
C14' C15' C16' N4' -69.8(4)
C30' C15' C16' N4' 170.6(3)
C31' C15' C16' N4' 51.1(5)
N4' C16' C17' C18' 0.3(4)
C15' C16' C17' C18' -173.6(4)
C16' C17' C18' C19' -0.9(4)
C16' N4' C19' C18' -0.9(4)
C16' N4' C19' C20' 178.4(3)
C17' C18' C19' N4' 1.1(4)
C17' C18' C19' C20' -178.1(4)
N4' C19' C20' C1' 74.2(4)
C18' C19' C20' C1' -106.8(4)
N4' C19' C20' C33' -47.5(5)
C18' C19' C20' C33' 131.5(4)
N4' C19' C20' C32' -166.1(3)
C18' C19' C20' C32' 13.0(5)
C2' C1' C20' C19' -142.0(4)
N1' C1' C20' C19' 45.1(5)
C2' C1' C20' C33' -19.4(6)
N1' C1' C20' C33' 167.7(3)
C2' C1' C20' C32' 98.3(5)
N1' C1' C20' C32' -74.7(4)
C4' C3' C21' C23' -140.6(4)
C2' C3' C21' C23' 44.0(6)
C4' C3' C21' C22' 45.5(6)
C2' C3' C21' C22' -129.9(4)
C23' C21' C22' N5' -88(16)
C3' C21' C22' N5' 87(16)
C3' C21' C23' C25' 12.0(6)
C22' C21' C23' C25' -173.9(4)
C3' C21' C23' C24' -172.0(3)
C22' C21' C23' C24' 2.1(5)
C21' C23' C24' N6' -62(23)
C25' C23' C24' N6' 114(23)
C21' C23' C25' N7' 130(9)
C24' C23' C25' N7' -46(10)
C1A C2A O3A C4A -40.8(9)
C2A O3A C4A C5A -178.1(5)

loop_
_cod_related_entry_id
_cod_related_entry_database
_cod_related_entry_code
1 ChemSpider 30660042
